data_7246457
loop_
_publ_author_name
'Xu, Zefei'
'Feng, Jinhui'
'Yao, Peiyuan'
'Wu, Qiaqing'
'Zhu, Dunming'

_publ_section_title
;
 Chemo-enzymatic synthesis of chiral 3-substituted tetrahydroquinolines by
 a sequential biocatalytic cascade and Buchwald--Hartwig cyclization
;
_journal_issue 12
_journal_name_full 'Green Chemistry'
_journal_page_first 4667
_journal_page_last 4673
_journal_paper_doi 10.1039/D3GC00047H
_journal_volume 25
_journal_year 2023
_chemical_absolute_configuration ad
_chemical_formula_moiety 'C13 H18 Br F N, Cl'
_chemical_formula_sum 'C13 H18 Br Cl F N'
_chemical_formula_weight 322.64
_chemical_name_systematic '(S)-N-(3-(2-bromo-5-fluorophenyl)-2-methylpropyl)prop-2-en-1-amine hydrochloride'
_space_group_crystal_system monoclinic
_space_group_IT_number 4
_space_group_name_Hall 'P 2yb'
_space_group_name_H-M_alt 'P 1 21 1'
_atom_sites_solution_hydrogens geom
_atom_sites_solution_primary dual
_audit_creation_date 2023-02-17
_audit_creation_method
;
Olex2 1.2
(compiled 2018.05.29 svn.r3508 for OlexSys, GUI svn.r5506)
;
_audit_update_record
;
2023-02-17 deposited with the CCDC.	2023-03-15 downloaded from the CCDC.
;
_cell_angle_alpha 90
_cell_angle_beta 90.954(2)
_cell_angle_gamma 90
_cell_formula_units_Z 4
_cell_length_a 4.83350(10)
_cell_length_b 26.0950(6)
_cell_length_c 11.3444(3)
_cell_measurement_reflns_used 17331
_cell_measurement_temperature 113(2)
_cell_measurement_theta_max 34.6170
_cell_measurement_theta_min 1.9940
_cell_volume 1430.67(6)
_computing_cell_refinement 'CrysAlisPro 1.171.42.49 (Rigaku OD, 2022)'
_computing_data_collection 'CrysAlisPro 1.171.42.49 (Rigaku OD, 2022)'
_computing_data_reduction 'CrysAlisPro 1.171.42.49 (Rigaku OD, 2022)'
_computing_molecular_graphics 'Olex2 (Dolomanov et al., 2009)'
_computing_publication_material 'Olex2 (Dolomanov et al., 2009)'
_computing_structure_refinement 'ShelXL (Sheldrick, 2015)'
_computing_structure_solution 'ShelXT (Sheldrick, 2015)'
_diffrn_ambient_temperature 113.15
_diffrn_detector 'CCD plate'
_diffrn_measured_fraction_theta_full 0.997
_diffrn_measured_fraction_theta_max 0.993
_diffrn_measurement_details
;
List of Runs (angles in degrees, time in seconds):

  # Type    Start    End  Width  t~exp~   \w     \q     \k     \f   Frames
#--------------------------------------------------------------------------
  1  \w   -110.00  70.00   0.50    2.00    --  -20.00   0.00  90.00  360
  2  \w   -110.00   7.00   0.50    2.00    --  -20.00 -70.00 180.00  234
  3  \w   -110.00   7.00   0.50    2.00    --  -20.00 -70.00   0.00  234
  4  \w   -110.00   7.00   0.50    2.00    --  -20.00 -70.00  90.00  234
;
_diffrn_measurement_device 'abstract diffractometer'
_diffrn_measurement_device_type 'Rigaku Saturn 944'
_diffrn_measurement_method '\w scans'
_diffrn_orient_matrix_type 'CrysAlisPro convention (1999,Acta A55,543-557)'
_diffrn_orient_matrix_UB_11 0.0149038000
_diffrn_orient_matrix_UB_12 0.0269507000
_diffrn_orient_matrix_UB_13 0.0050336000
_diffrn_orient_matrix_UB_21 0.0000876000
_diffrn_orient_matrix_UB_22 -0.0021507000
_diffrn_orient_matrix_UB_23 0.0623208000
_diffrn_orient_matrix_UB_31 0.1460225000
_diffrn_orient_matrix_UB_32 -0.0027447000
_diffrn_orient_matrix_UB_33 0.0005628000
_diffrn_radiation_monochromator graphite
_diffrn_radiation_probe x-ray
_diffrn_radiation_type MoK\a
_diffrn_radiation_wavelength 0.71073
_diffrn_reflns_av_unetI/netI 0.0167
_diffrn_reflns_Laue_measured_fraction_full 0.997
_diffrn_reflns_Laue_measured_fraction_max 0.993
_diffrn_reflns_limit_h_max 5
_diffrn_reflns_limit_h_min -6
_diffrn_reflns_limit_k_max 35
_diffrn_reflns_limit_k_min -35
_diffrn_reflns_limit_l_max 15
_diffrn_reflns_limit_l_min -15
_diffrn_reflns_number 11088
_diffrn_reflns_point_group_measured_fraction_full 0.988
_diffrn_reflns_point_group_measured_fraction_max 0.975
_diffrn_reflns_theta_full 25.242
_diffrn_reflns_theta_max 28.697
_diffrn_reflns_theta_min 1.561
_diffrn_source 'fine-focus sealed X-ray tube'
_diffrn_source_type 'Enhance (Mo) X-ray Source'
_exptl_absorpt_coefficient_mu 3.050
_exptl_absorpt_correction_T_max 1.00000
_exptl_absorpt_correction_T_min 0.51502
_exptl_absorpt_correction_type multi-scan
_exptl_absorpt_process_details
;
CrysAlisPro 1.171.42.49 (Rigaku Oxford Diffraction, 2022)
Empirical absorption correction using spherical harmonics,
implemented in SCALE3 ABSPACK scaling algorithm.
;
_exptl_crystal_colour colourless
_exptl_crystal_colour_primary colourless
_exptl_crystal_density_diffrn 1.498
_exptl_crystal_description prism
_exptl_crystal_F_000 656
_exptl_crystal_size_max 0.38
_exptl_crystal_size_mid 0.22
_exptl_crystal_size_min 0.16
_refine_diff_density_max 0.866
_refine_diff_density_min -0.804
_refine_diff_density_rms 0.170
_refine_ls_abs_structure_details
;
 Classical Flack method preferred over Parsons because s.u. lower.
;
_refine_ls_abs_structure_Flack 0.004(8)
_refine_ls_extinction_method none
_refine_ls_goodness_of_fit_ref 1.018
_refine_ls_hydrogen_treatment constr
_refine_ls_matrix_type full
_refine_ls_number_parameters 311
_refine_ls_number_reflns 11088
_refine_ls_number_restraints 1
_refine_ls_restrained_S_all 1.018
_refine_ls_R_factor_all 0.0531
_refine_ls_R_factor_gt 0.0491
_refine_ls_shift/su_max 0.001
_refine_ls_shift/su_mean 0.000
_refine_ls_structure_factor_coef Fsqd
_refine_ls_weighting_details 'w=1/[\s^2^(Fo^2^)+(0.1259P)^2^] where P=(Fo^2^+2Fc^2^)/3'
_refine_ls_weighting_scheme calc
_refine_ls_wR_factor_gt 0.1436
_refine_ls_wR_factor_ref 0.1472
_reflns_Friedel_coverage 0.922
_reflns_Friedel_fraction_full 0.979
_reflns_Friedel_fraction_max 0.956
_reflns_number_gt 10181
_reflns_number_total 11088
_reflns_threshold_expression 'I > 2\s(I)'
_twin_special_details
;
Component 2 rotated by 179.9842\% 
around [1.00 0.00 -0.04] (reciprocal) or [1.00 0.00 -0.00] (direct)
;
_cod_data_source_file d3gc00047h2.cif
_cod_data_source_block r20230217e_twin1_hklf5
_cod_depositor_comments 'Adding full bibliography for 7246452--7246458.cif.'
_cod_database_code 7246457
_shelx_shelxl_version_number 2018/3
_chemical_oxdiff_formula 'C13 H18 Br1 Cl1 F1 N1'
_shelx_space_group_comment
;
The symmetry employed for this shelxl refinement is uniquely defined
by the following loop, which should always be used as a source of
symmetry information in preference to the above space-group names.
They are only intended as comments.
;
_shelx_estimated_absorpt_t_max 0.641
_shelx_estimated_absorpt_t_min 0.390
_olex2_refinement_description
;
1. Twinned data refinement
 Scales: 0.47(5)
 0.37(2) 0.16(5)
2. Fixed Uiso
 At 1.2 times of:
  All C(H) groups, All C(H,H) groups, All N(H,H) groups
 At 1.5 times of:
  All C(H,H,H) groups
3.a Ternary CH refined with riding coordinates:
 C2(H2), C15(H15)
3.b Secondary CH2 refined with riding coordinates:
 N1(H1A,H1B), C1(H1C,H1D), C3(H3A,H3B), C11(H11A,H11B), N2(H2A,H2B), C14(H14A,
 H14B), C16(H16A,H16B), C24(H24A,H24B)
3.c Aromatic/amide H refined with riding coordinates:
 C6(H6), C7(H7), C9(H9), C12(H12), C19(H19), C20(H20), C22(H22), C25(H25)
3.d X=CH2 refined with riding coordinates:
 C13(H13A,H13B), C26(H26A,H26B)
3.e Idealised Me refined as rotating group:
 C10(H10A,H10B,H10C), C23(H23A,H23B,H23C)
;
_olex2_submission_special_instructions 'No special instructions were received'
_oxdiff_exptl_absorpt_empirical_details
;
Empirical correction (ABSPACK) includes:
- Absorption correction using spherical harmonics
- Frame scaling
;
_oxdiff_exptl_absorpt_empirical_full_max 1.392
_oxdiff_exptl_absorpt_empirical_full_min 0.646
_oxdiff_twin_integration_method simultaneous
_oxdiff_twin_items 2

loop_
_space_group_symop_operation_xyz
'x, y, z'
'-x, y+1/2, -z'

loop_
_atom_site_label
_atom_site_type_symbol
_atom_site_fract_x
_atom_site_fract_y
_atom_site_fract_z
_atom_site_U_iso_or_equiv
_atom_site_adp_type
_atom_site_occupancy
_atom_site_site_symmetry_order
_atom_site_calc_flag
_atom_site_refinement_flags_posn
_atom_site_refinement_flags_adp
_atom_site_refinement_flags_occupancy
_atom_site_disorder_assembly
_atom_site_disorder_group
Br1 Br 0.00977(11) 0.51935(2) 0.63645(7) 0.0205(2) Uani 1 1 d . . . . .
F1 F 0.8418(9) 0.5800(2) 0.2779(5) 0.0325(13) Uani 1 1 d . . . . .
N1 N 0.3086(10) 0.7528(2) 0.6215(5) 0.0137(12) Uani 1 1 d . . . . .
H1A H 0.155161 0.748697 0.574871 0.016 Uiso 1 1 calc R . . . .
H1B H 0.459538 0.749786 0.575053 0.016 Uiso 1 1 calc R . . . .
C1 C 0.3162(13) 0.7115(3) 0.7130(7) 0.0174(15) Uani 1 1 d . . . . .
H1C H 0.128056 0.706605 0.744244 0.021 Uiso 1 1 calc R . . . .
H1D H 0.439027 0.722269 0.779177 0.021 Uiso 1 1 calc R . . . .
C2 C 0.4193(12) 0.6611(3) 0.6635(7) 0.0160(13) Uani 1 1 d . . . . .
H2 H 0.592476 0.668164 0.619314 0.019 Uiso 1 1 calc R . . . .
C3 C 0.2086(12) 0.6362(3) 0.5774(7) 0.0169(14) Uani 1 1 d . . . . .
H3A H 0.050474 0.622911 0.622572 0.020 Uiso 1 1 calc R . . . .
H3B H 0.136971 0.662637 0.522246 0.020 Uiso 1 1 calc R . . . .
C4 C 0.3329(12) 0.5930(3) 0.5076(7) 0.0162(15) Uani 1 1 d . . . . .
C5 C 0.2646(12) 0.5411(3) 0.5209(7) 0.0153(16) Uani 1 1 d . . . . .
C6 C 0.3819(12) 0.5031(3) 0.4526(8) 0.0207(16) Uani 1 1 d . . . . .
H6 H 0.329645 0.468402 0.463568 0.025 Uiso 1 1 calc R . . . .
C7 C 0.5770(14) 0.5157(3) 0.3676(8) 0.0232(16) Uani 1 1 d . . . . .
H7 H 0.656732 0.490282 0.318639 0.028 Uiso 1 1 calc R . . . .
C8 C 0.6472(13) 0.5664(3) 0.3583(7) 0.0209(16) Uani 1 1 d . . . . .
C9 C 0.5314(13) 0.6049(3) 0.4242(7) 0.0182(16) Uani 1 1 d . . . . .
H9 H 0.586602 0.639450 0.412792 0.022 Uiso 1 1 calc R . . . .
C10 C 0.4918(16) 0.6244(4) 0.7649(7) 0.0253(17) Uani 1 1 d . . . . .
H10A H 0.325348 0.617291 0.810268 0.038 Uiso 1 1 calc GR . . . .
H10B H 0.632322 0.640220 0.816534 0.038 Uiso 1 1 calc GR . . . .
H10C H 0.564092 0.592340 0.732829 0.038 Uiso 1 1 calc GR . . . .
C11 C 0.3050(15) 0.8060(3) 0.6760(8) 0.0242(17) Uani 1 1 d . . . . .
H11A H 0.134787 0.810346 0.722270 0.029 Uiso 1 1 calc R . . . .
H11B H 0.466228 0.810040 0.730179 0.029 Uiso 1 1 calc R . . . .
C12 C 0.3148(15) 0.8458(3) 0.5826(8) 0.0262(17) Uani 1 1 d . . . . .
H12 H 0.454540 0.843314 0.524980 0.031 Uiso 1 1 calc R . . . .
C13 C 0.1394(18) 0.8845(4) 0.5754(9) 0.031(2) Uani 1 1 d . . . . .
H13A H -0.002314 0.887867 0.631902 0.038 Uiso 1 1 calc R . . . .
H13B H 0.154920 0.908888 0.513798 0.038 Uiso 1 1 calc R . . . .
Br2 Br 0.48476(11) 0.48069(2) 0.86209(7) 0.0200(2) Uani 1 1 d . . . . .
F2 F 1.3420(8) 0.4154(2) 1.2181(5) 0.0266(11) Uani 1 1 d . . . . .
N2 N 0.6709(10) 0.2470(3) 0.8787(6) 0.0163(12) Uani 1 1 d . . . . .
H2A H 0.527466 0.254797 0.926391 0.020 Uiso 1 1 calc R . . . .
H2B H 0.827678 0.245399 0.924061 0.020 Uiso 1 1 calc R . . . .
C14 C 0.7014(13) 0.2886(3) 0.7871(7) 0.0173(15) Uani 1 1 d . . . . .
H14A H 0.516756 0.297135 0.753539 0.021 Uiso 1 1 calc R . . . .
H14B H 0.817099 0.275702 0.722332 0.021 Uiso 1 1 calc R . . . .
C15 C 0.8329(12) 0.3369(3) 0.8388(7) 0.0159(14) Uani 1 1 d . . . . .
H15 H 1.009935 0.326765 0.879257 0.019 Uiso 1 1 calc R . . . .
C16 C 0.6490(12) 0.3629(3) 0.9305(7) 0.0165(14) Uani 1 1 d . . . . .
H16A H 0.481162 0.376567 0.890446 0.020 Uiso 1 1 calc R . . . .
H16B H 0.589457 0.336965 0.988554 0.020 Uiso 1 1 calc R . . . .
C17 C 0.7956(12) 0.4058(3) 0.9942(7) 0.0163(15) Uani 1 1 d . . . . .
C18 C 0.7414(12) 0.4576(3) 0.9799(8) 0.0169(17) Uani 1 1 d . . . . .
C19 C 0.8756(13) 0.4952(3) 1.0468(8) 0.0217(17) Uani 1 1 d . . . . .
H19 H 0.829871 0.530257 1.035756 0.026 Uiso 1 1 calc R . . . .
C20 C 1.0765(14) 0.4812(3) 1.1296(7) 0.0226(16) Uani 1 1 d . . . . .
H20 H 1.167614 0.506102 1.177383 0.027 Uiso 1 1 calc R . . . .
C21 C 1.1385(12) 0.4300(3) 1.1398(7) 0.0190(15) Uani 1 1 d . . . . .
C22 C 1.0039(13) 0.3922(3) 1.0776(7) 0.0177(16) Uani 1 1 d . . . . .
H22 H 1.050048 0.357269 1.090284 0.021 Uiso 1 1 calc R . . . .
C23 C 0.9041(15) 0.3725(3) 0.7376(7) 0.0228(16) Uani 1 1 d . . . . .
H23A H 1.028711 0.354830 0.683758 0.034 Uiso 1 1 calc GR . . . .
H23B H 0.995237 0.403253 0.768903 0.034 Uiso 1 1 calc GR . . . .
H23C H 0.734148 0.382242 0.694988 0.034 Uiso 1 1 calc GR . . . .
C24 C 0.6191(15) 0.1953(3) 0.8217(8) 0.0226(16) Uani 1 1 d . . . . .
H24A H 0.455411 0.197447 0.768261 0.027 Uiso 1 1 calc R . . . .
H24B H 0.780689 0.185539 0.774069 0.027 Uiso 1 1 calc R . . . .
C25 C 0.5713(14) 0.1556(3) 0.9129(7) 0.0242(16) Uani 1 1 d . . . . .
H25 H 0.425548 0.160779 0.966813 0.029 Uiso 1 1 calc R . . . .
C26 C 0.7211(19) 0.1136(4) 0.9230(9) 0.034(2) Uani 1 1 d . . . . .
H26A H 0.868041 0.107477 0.870175 0.040 Uiso 1 1 calc R . . . .
H26B H 0.682038 0.089342 0.982957 0.040 Uiso 1 1 calc R . . . .
Cl1 Cl 0.8013(3) 0.74547(8) 0.44669(17) 0.0188(4) Uani 1 1 d . . . . .
Cl2 Cl 0.1786(3) 0.25440(8) 1.05533(16) 0.0181(4) Uani 1 1 d . . . . .

loop_
_atom_site_aniso_label
_atom_site_aniso_U_11
_atom_site_aniso_U_22
_atom_site_aniso_U_33
_atom_site_aniso_U_23
_atom_site_aniso_U_13
_atom_site_aniso_U_12
Br1 0.0168(3) 0.0210(4) 0.0236(5) 0.0038(4) 0.0000(3) -0.0025(3)
F1 0.033(2) 0.042(3) 0.023(3) -0.003(2) 0.0131(19) -0.002(2)
N1 0.016(2) 0.014(3) 0.011(3) -0.002(2) -0.0001(18) 0.001(2)
C1 0.022(3) 0.018(4) 0.012(4) -0.004(3) 0.002(2) 0.003(2)
C2 0.017(3) 0.014(4) 0.017(4) -0.002(3) 0.000(2) 0.000(2)
C3 0.015(3) 0.015(4) 0.020(4) -0.004(3) -0.003(2) 0.002(2)
C4 0.014(2) 0.021(4) 0.013(4) -0.001(3) -0.004(2) 0.002(2)
C5 0.015(3) 0.019(5) 0.012(4) 0.002(3) -0.001(2) -0.001(2)
C6 0.020(3) 0.018(4) 0.024(5) -0.005(3) -0.003(3) 0.000(2)
C7 0.021(3) 0.023(4) 0.026(5) -0.006(3) -0.001(3) 0.002(3)
C8 0.020(3) 0.030(5) 0.012(4) 0.000(3) 0.003(2) -0.002(3)
C9 0.020(3) 0.015(4) 0.019(4) 0.003(3) 0.001(3) 0.000(2)
C10 0.030(3) 0.025(4) 0.020(4) 0.006(3) -0.004(3) 0.002(3)
C11 0.034(3) 0.014(4) 0.025(5) -0.005(3) -0.004(3) 0.000(3)
C12 0.029(3) 0.022(4) 0.028(5) 0.001(3) 0.002(3) -0.003(3)
C13 0.047(4) 0.022(5) 0.024(5) -0.005(4) 0.001(3) 0.008(3)
Br2 0.0187(3) 0.0195(4) 0.0219(5) 0.0039(4) -0.0013(3) 0.0023(2)
F2 0.027(2) 0.033(3) 0.019(3) -0.002(2) -0.0082(17) 0.0021(17)
N2 0.016(2) 0.017(3) 0.016(3) -0.002(3) 0.0006(19) -0.002(2)
C14 0.020(3) 0.017(4) 0.016(4) 0.003(3) 0.000(2) -0.003(2)
C15 0.015(2) 0.017(4) 0.016(4) -0.001(3) 0.001(2) -0.001(2)
C16 0.015(2) 0.015(4) 0.020(4) 0.001(3) 0.003(2) -0.001(2)
C17 0.015(3) 0.018(4) 0.015(4) -0.001(3) 0.004(2) 0.000(2)
C18 0.016(3) 0.015(4) 0.020(4) -0.002(3) 0.000(2) -0.001(2)
C19 0.023(3) 0.016(4) 0.026(5) 0.000(3) 0.000(3) -0.001(2)
C20 0.023(3) 0.030(5) 0.015(4) -0.009(3) -0.001(2) -0.004(3)
C21 0.016(3) 0.026(4) 0.015(4) -0.002(3) -0.001(2) -0.001(2)
C22 0.018(3) 0.023(5) 0.011(4) -0.002(3) 0.000(2) 0.002(2)
C23 0.028(3) 0.020(4) 0.020(4) 0.000(3) 0.006(3) -0.006(3)
C24 0.032(3) 0.012(4) 0.024(4) -0.005(3) -0.002(3) -0.001(3)
C25 0.029(3) 0.021(4) 0.023(4) -0.003(3) 0.004(3) -0.001(3)
C26 0.052(5) 0.022(5) 0.027(5) 0.007(4) 0.012(4) 0.004(4)
Cl1 0.0149(6) 0.0235(10) 0.0181(9) 0.0025(7) -0.0013(5) -0.0002(6)
Cl2 0.0154(6) 0.0215(10) 0.0175(9) 0.0034(7) 0.0005(5) 0.0012(5)

loop_
_atom_type_symbol
_atom_type_description
_atom_type_scat_dispersion_real
_atom_type_scat_dispersion_imag
_atom_type_scat_source
C C 0.0033 0.0016 'International Tables Vol C Tables 4.2.6.8 and 6.1.1.4'
H H 0.0000 0.0000 'International Tables Vol C Tables 4.2.6.8 and 6.1.1.4'
Br Br -0.2901 2.4595 'International Tables Vol C Tables 4.2.6.8 and 6.1.1.4'
Cl Cl 0.1484 0.1585 'International Tables Vol C Tables 4.2.6.8 and 6.1.1.4'
F F 0.0171 0.0103 'International Tables Vol C Tables 4.2.6.8 and 6.1.1.4'
N N 0.0061 0.0033 'International Tables Vol C Tables 4.2.6.8 and 6.1.1.4'

loop_
_geom_angle_atom_site_label_1
_geom_angle_atom_site_label_2
_geom_angle_atom_site_label_3
_geom_angle
_geom_angle_site_symmetry_1
_geom_angle_site_symmetry_3
_geom_angle_publ_flag
H1A N1 H1B 107.9 . . ?
C1 N1 H1A 109.2 . . ?
C1 N1 H1B 109.2 . . ?
C1 N1 C11 112.1(6) . . ?
C11 N1 H1A 109.2 . . ?
C11 N1 H1B 109.2 . . ?
N1 C1 H1C 109.2 . . ?
N1 C1 H1D 109.2 . . ?
N1 C1 C2 111.8(6) . . ?
H1C C1 H1D 107.9 . . ?
C2 C1 H1C 109.2 . . ?
C2 C1 H1D 109.2 . . ?
C1 C2 H2 108.0 . . ?
C1 C2 C3 112.4(6) . . ?
C1 C2 C10 109.7(7) . . ?
C3 C2 H2 108.0 . . ?
C10 C2 H2 108.0 . . ?
C10 C2 C3 110.6(6) . . ?
C2 C3 H3A 109.1 . . ?
C2 C3 H3B 109.1 . . ?
H3A C3 H3B 107.8 . . ?
C4 C3 C2 112.5(5) . . ?
C4 C3 H3A 109.1 . . ?
C4 C3 H3B 109.1 . . ?
C5 C4 C3 124.7(6) . . ?
C9 C4 C3 118.3(7) . . ?
C9 C4 C5 117.1(7) . . ?
C4 C5 Br1 121.3(6) . . ?
C6 C5 Br1 116.7(6) . . ?
C6 C5 C4 122.0(7) . . ?
C5 C6 H6 119.8 . . ?
C5 C6 C7 120.4(8) . . ?
C7 C6 H6 119.8 . . ?
C6 C7 H7 121.7 . . ?
C8 C7 C6 116.7(7) . . ?
C8 C7 H7 121.7 . . ?
F1 C8 C7 118.5(7) . . ?
F1 C8 C9 117.5(7) . . ?
C7 C8 C9 124.0(7) . . ?
C4 C9 H9 120.1 . . ?
C8 C9 C4 119.7(7) . . ?
C8 C9 H9 120.1 . . ?
C2 C10 H10A 109.5 . . ?
C2 C10 H10B 109.5 . . ?
C2 C10 H10C 109.5 . . ?
H10A C10 H10B 109.5 . . ?
H10A C10 H10C 109.5 . . ?
H10B C10 H10C 109.5 . . ?
N1 C11 H11A 109.6 . . ?
N1 C11 H11B 109.6 . . ?
H11A C11 H11B 108.1 . . ?
C12 C11 N1 110.4(7) . . ?
C12 C11 H11A 109.6 . . ?
C12 C11 H11B 109.6 . . ?
C11 C12 H12 118.3 . . ?
C13 C12 C11 123.4(8) . . ?
C13 C12 H12 118.3 . . ?
C12 C13 H13A 120.0 . . ?
C12 C13 H13B 120.0 . . ?
H13A C13 H13B 120.0 . . ?
H2A N2 H2B 108.0 . . ?
C14 N2 H2A 109.4 . . ?
C14 N2 H2B 109.4 . . ?
C14 N2 C24 111.3(6) . . ?
C24 N2 H2A 109.4 . . ?
C24 N2 H2B 109.4 . . ?
N2 C14 H14A 109.2 . . ?
N2 C14 H14B 109.2 . . ?
N2 C14 C15 112.0(6) . . ?
H14A C14 H14B 107.9 . . ?
C15 C14 H14A 109.2 . . ?
C15 C14 H14B 109.2 . . ?
C14 C15 H15 107.8 . . ?
C14 C15 C16 112.5(5) . . ?
C16 C15 H15 107.8 . . ?
C23 C15 C14 108.2(6) . . ?
C23 C15 H15 107.8 . . ?
C23 C15 C16 112.5(6) . . ?
C15 C16 H16A 109.1 . . ?
C15 C16 H16B 109.1 . . ?
H16A C16 H16B 107.9 . . ?
C17 C16 C15 112.4(5) . . ?
C17 C16 H16A 109.1 . . ?
C17 C16 H16B 109.1 . . ?
C18 C17 C16 125.7(6) . . ?
C18 C17 C22 116.9(7) . . ?
C22 C17 C16 117.4(7) . . ?
C17 C18 Br2 120.6(6) . . ?
C17 C18 C19 122.5(7) . . ?
C19 C18 Br2 116.9(6) . . ?
C18 C19 H19 120.0 . . ?
C20 C19 C18 119.9(8) . . ?
C20 C19 H19 120.0 . . ?
C19 C20 H20 121.3 . . ?
C21 C20 C19 117.5(7) . . ?
C21 C20 H20 121.3 . . ?
F2 C21 C20 118.6(7) . . ?
F2 C21 C22 117.7(7) . . ?
C22 C21 C20 123.7(7) . . ?
C17 C22 H22 120.2 . . ?
C21 C22 C17 119.5(8) . . ?
C21 C22 H22 120.2 . . ?
C15 C23 H23A 109.5 . . ?
C15 C23 H23B 109.5 . . ?
C15 C23 H23C 109.5 . . ?
H23A C23 H23B 109.5 . . ?
H23A C23 H23C 109.5 . . ?
H23B C23 H23C 109.5 . . ?
N2 C24 H24A 109.6 . . ?
N2 C24 H24B 109.6 . . ?
H24A C24 H24B 108.1 . . ?
C25 C24 N2 110.5(7) . . ?
C25 C24 H24A 109.6 . . ?
C25 C24 H24B 109.6 . . ?
C24 C25 H25 118.4 . . ?
C26 C25 C24 123.3(7) . . ?
C26 C25 H25 118.4 . . ?
C25 C26 H26A 120.0 . . ?
C25 C26 H26B 120.0 . . ?
H26A C26 H26B 120.0 . . ?

loop_
_geom_bond_atom_site_label_1
_geom_bond_atom_site_label_2
_geom_bond_distance
_geom_bond_site_symmetry_2
_geom_bond_publ_flag
Br1 C5 1.900(8) . ?
F1 C8 1.369(9) . ?
N1 H1A 0.9100 . ?
N1 H1B 0.9100 . ?
N1 C1 1.496(10) . ?
N1 C11 1.521(10) . ?
C1 H1C 0.9900 . ?
C1 H1D 0.9900 . ?
C1 C2 1.517(11) . ?
C2 H2 1.0000 . ?
C2 C3 1.543(10) . ?
C2 C10 1.532(11) . ?
C3 H3A 0.9900 . ?
C3 H3B 0.9900 . ?
C3 C4 1.510(10) . ?
C4 C5 1.402(11) . ?
C4 C9 1.394(10) . ?
C5 C6 1.385(11) . ?
C6 H6 0.9500 . ?
C6 C7 1.399(11) . ?
C7 H7 0.9500 . ?
C7 C8 1.371(12) . ?
C8 C9 1.376(12) . ?
C9 H9 0.9500 . ?
C10 H10A 0.9800 . ?
C10 H10B 0.9800 . ?
C10 H10C 0.9800 . ?
C11 H11A 0.9900 . ?
C11 H11B 0.9900 . ?
C11 C12 1.485(12) . ?
C12 H12 0.9500 . ?
C12 C13 1.319(12) . ?
C13 H13A 0.9500 . ?
C13 H13B 0.9500 . ?
Br2 C18 1.905(8) . ?
F2 C21 1.368(8) . ?
N2 H2A 0.9100 . ?
N2 H2B 0.9100 . ?
N2 C14 1.511(10) . ?
N2 C24 1.515(10) . ?
C14 H14A 0.9900 . ?
C14 H14B 0.9900 . ?
C14 C15 1.525(11) . ?
C15 H15 1.0000 . ?
C15 C16 1.537(10) . ?
C15 C23 1.520(11) . ?
C16 H16A 0.9900 . ?
C16 H16B 0.9900 . ?
C16 C17 1.504(10) . ?
C17 C18 1.388(12) . ?
C17 C22 1.414(10) . ?
C18 C19 1.392(11) . ?
C19 H19 0.9500 . ?
C19 C20 1.388(11) . ?
C20 H20 0.9500 . ?
C20 C21 1.375(12) . ?
C21 C22 1.369(11) . ?
C22 H22 0.9500 . ?
C23 H23A 0.9800 . ?
C23 H23B 0.9800 . ?
C23 H23C 0.9800 . ?
C24 H24A 0.9900 . ?
C24 H24B 0.9900 . ?
C24 C25 1.485(12) . ?
C25 H25 0.9500 . ?
C25 C26 1.318(12) . ?
C26 H26A 0.9500 . ?
C26 H26B 0.9500 . ?

loop_
_geom_torsion_atom_site_label_1
_geom_torsion_atom_site_label_2
_geom_torsion_atom_site_label_3
_geom_torsion_atom_site_label_4
_geom_torsion
_geom_torsion_site_symmetry_1
_geom_torsion_site_symmetry_2
_geom_torsion_site_symmetry_3
_geom_torsion_site_symmetry_4
_geom_torsion_publ_flag
Br1 C5 C6 C7 -178.3(5) . . . . ?
F1 C8 C9 C4 -179.8(6) . . . . ?
N1 C1 C2 C3 -70.5(7) . . . . ?
N1 C1 C2 C10 166.0(5) . . . . ?
N1 C11 C12 C13 129.1(9) . . . . ?
C1 N1 C11 C12 176.6(5) . . . . ?
C1 C2 C3 C4 167.0(6) . . . . ?
C2 C3 C4 C5 111.2(8) . . . . ?
C2 C3 C4 C9 -68.3(9) . . . . ?
C3 C4 C5 Br1 -2.4(10) . . . . ?
C3 C4 C5 C6 178.7(7) . . . . ?
C3 C4 C9 C8 -179.5(6) . . . . ?
C4 C5 C6 C7 0.5(11) . . . . ?
C5 C4 C9 C8 1.0(11) . . . . ?
C5 C6 C7 C8 1.4(11) . . . . ?
C6 C7 C8 F1 178.6(6) . . . . ?
C6 C7 C8 C9 -2.3(11) . . . . ?
C7 C8 C9 C4 1.1(12) . . . . ?
C9 C4 C5 Br1 177.1(5) . . . . ?
C9 C4 C5 C6 -1.7(11) . . . . ?
C10 C2 C3 C4 -70.0(8) . . . . ?
C11 N1 C1 C2 -160.0(5) . . . . ?
Br2 C18 C19 C20 -176.4(6) . . . . ?
F2 C21 C22 C17 -178.9(6) . . . . ?
N2 C14 C15 C16 -65.5(7) . . . . ?
N2 C14 C15 C23 169.6(5) . . . . ?
N2 C24 C25 C26 -122.9(9) . . . . ?
C14 N2 C24 C25 -176.3(5) . . . . ?
C14 C15 C16 C17 171.4(6) . . . . ?
C15 C16 C17 C18 108.5(8) . . . . ?
C15 C16 C17 C22 -72.6(8) . . . . ?
C16 C17 C18 Br2 -5.7(10) . . . . ?
C16 C17 C18 C19 176.4(7) . . . . ?
C16 C17 C22 C21 -178.5(6) . . . . ?
C17 C18 C19 C20 1.5(12) . . . . ?
C18 C17 C22 C21 0.6(11) . . . . ?
C18 C19 C20 C21 1.4(12) . . . . ?
C19 C20 C21 F2 177.9(7) . . . . ?
C19 C20 C21 C22 -3.5(12) . . . . ?
C20 C21 C22 C17 2.5(12) . . . . ?
C22 C17 C18 Br2 175.4(5) . . . . ?
C22 C17 C18 C19 -2.5(11) . . . . ?
C23 C15 C16 C17 -66.0(8) . . . . ?
C24 N2 C14 C15 -163.7(5) . . . . ?

loop_
_twin_individual_id
_twin_individual_mass_fraction_refined
1 0.47(5)
2 0.37(2)
3 0.16(5)
